data_7116441
loop_
_publ_author_name
'Ayana Kashima'
'Mika Sakate'
'Hiromi Ota'
'Akira Fuyuhiro'
'Yukinari Sunatsuki'
'Takayoshi Suzuki'

_publ_section_title
;
 Thyminate(2-)-bridged cyclic tetranuclear rhodium(III) complexes formed
 by a template of a sodium, calcium or lanthanoid ion
;
_journal_name_full Chem.Commun.
_journal_page_first 1889
_journal_paper_doi 10.1039/C4cc09087J
_journal_volume 51
_journal_year 2015
_chemical_formula_moiety 'C60 H76 N9 Na O11 Rh4, 3(C2 H3 N), H2 O'
_chemical_formula_sum 'C66 H87 N12 Na O12 Rh4'
_chemical_formula_weight 1675.10
_chemical_name_systematic
;
 ?
;
_space_group_crystal_system orthorhombic
_space_group_IT_number 61
_space_group_name_Hall '-P 2ac 2ab'
_space_group_name_H-M_alt 'P b c a'
_symmetry_space_group_name_Hall '-P 2ac 2ab'
_symmetry_space_group_name_H-M 'P b c a'
_atom_sites_solution_hydrogens geom
_atom_sites_solution_primary direct
_atom_sites_solution_secondary difmap
_audit_creation_method SHELXL-2013
_audit_update_record
;
2014-11-12 deposited with the CCDC.
2014-12-11 downloaded from the CCDC.
;
_cell_angle_alpha 90
_cell_angle_beta 90
_cell_angle_gamma 90
_cell_formula_units_Z 8
_cell_length_a 22.6289(7)
_cell_length_b 21.7265(7)
_cell_length_c 29.7275(15)
_cell_measurement_reflns_used 51210
_cell_measurement_temperature 186(2)
_cell_measurement_theta_max 27.50
_cell_measurement_theta_min 3.03
_cell_volume 14615.4(10)
_computing_cell_refinement 'RAPID AUTO'
_computing_data_collection 'RAPID AUTO'
_computing_data_reduction 'RAPID AUTO'
_computing_publication_material SHELXL-2013
_computing_structure_refinement SHELXL-2013
_computing_structure_solution SHELXS97
_diffrn_ambient_temperature 186(2)
_diffrn_detector_area_resol_mean 10.00
_diffrn_measured_fraction_theta_full 0.961
_diffrn_measured_fraction_theta_max 0.964
_diffrn_measurement_device_type 'Rigaku R-AXIS RAPID'
_diffrn_measurement_method \w
_diffrn_radiation_type 'Mo K\a'
_diffrn_radiation_wavelength 0.71075
_diffrn_reflns_av_R_equivalents 0.0426
_diffrn_reflns_av_unetI/netI 0.0332
_diffrn_reflns_Laue_measured_fraction_full 0.961
_diffrn_reflns_Laue_measured_fraction_max 0.964
_diffrn_reflns_limit_h_max 28
_diffrn_reflns_limit_h_min -29
_diffrn_reflns_limit_k_max 28
_diffrn_reflns_limit_k_min -28
_diffrn_reflns_limit_l_max 38
_diffrn_reflns_limit_l_min -24
_diffrn_reflns_number 78632
_diffrn_reflns_point_group_measured_fraction_full 0.961
_diffrn_reflns_point_group_measured_fraction_max 0.964
_diffrn_reflns_theta_full 25.242
_diffrn_reflns_theta_max 27.485
_diffrn_reflns_theta_min 3.029
_exptl_absorpt_coefficient_mu 0.959
_exptl_absorpt_correction_T_max 0.682
_exptl_absorpt_correction_T_min 0.437
_exptl_absorpt_correction_type empirical
_exptl_absorpt_process_details ABSCOR
_exptl_crystal_colour orange
_exptl_crystal_density_diffrn 1.523
_exptl_crystal_description block
_exptl_crystal_F_000 6832
_exptl_crystal_size_max 0.400
_exptl_crystal_size_mid 0.400
_exptl_crystal_size_min 0.400
_refine_diff_density_max 0.909
_refine_diff_density_min -0.974
_refine_diff_density_rms 0.149
_refine_ls_extinction_method none
_refine_ls_goodness_of_fit_ref 1.052
_refine_ls_hydrogen_treatment constr
_refine_ls_matrix_type full
_refine_ls_number_parameters 871
_refine_ls_number_reflns 16164
_refine_ls_number_restraints 6
_refine_ls_restrained_S_all 1.052
_refine_ls_R_factor_all 0.0578
_refine_ls_R_factor_gt 0.0434
_refine_ls_shift/su_max 0.002
_refine_ls_shift/su_mean 0.000
_refine_ls_structure_factor_coef Fsqd
_refine_ls_weighting_details 'w=1/[\s^2^(Fo^2^)+(0.0925P)^2^+11.0826P] where P=(Fo^2^+2Fc^2^)/3'
_refine_ls_weighting_scheme calc
_refine_ls_wR_factor_gt 0.1332
_refine_ls_wR_factor_ref 0.1464
_reflns_Friedel_coverage 0.000
_reflns_number_gt 13013
_reflns_number_total 16164
_reflns_threshold_expression 'I > 2\s(I)'
_cod_data_source_file c4cc09087j2a.cif
_cod_data_source_block Rh4NaNO3
_cod_database_code 7116441
_shelx_space_group_comment
;
The symmetry employed for this shelxl refinement is uniquely defined
by the following loop, which should always be used as a source of
symmetry information in preference to the above space-group names.
They are only intended as comments.
;
_shelx_estimated_absorpt_t_min 0.700
_shelx_estimated_absorpt_t_max 0.700

loop_
_space_group_symop_operation_xyz
'x, y, z'
'-x+1/2, y+1/2, z'
'x, -y+1/2, z+1/2'
'-x+1/2, -y, z+1/2'
'-x, -y, -z'
'x-1/2, -y-1/2, -z'
'-x, y-1/2, -z-1/2'
'x-1/2, y, -z-1/2'

loop_
_atom_site_label
_atom_site_type_symbol
_atom_site_fract_x
_atom_site_fract_y
_atom_site_fract_z
_atom_site_U_iso_or_equiv
_atom_site_adp_type
_atom_site_occupancy
_atom_site_site_symmetry_order
_atom_site_calc_flag
_atom_site_refinement_flags_posn
_atom_site_refinement_flags_adp
_atom_site_refinement_flags_occupancy
Rh1 Rh 0.34130(2) 0.13700(2) 0.01332(2) 0.02733(9) Uani 1 1 d . . .
Rh2 Rh 0.50494(2) 0.31028(2) 0.04855(2) 0.03489(10) Uani 1 1 d . . .
Rh3 Rh 0.51564(2) 0.23312(2) 0.22051(2) 0.03244(9) Uani 1 1 d . . .
Rh4 Rh 0.35353(2) 0.05828(2) 0.18489(2) 0.03072(9) Uani 1 1 d . . .
Na1 Na 0.46479(6) 0.15121(7) 0.10708(6) 0.0335(3) Uani 1 1 d . . .
O1 O 0.45269(11) 0.22422(11) 0.04592(10) 0.0319(6) Uani 1 1 d . . .
O2 O 0.38546(17) 0.41380(14) 0.01836(13) 0.0572(9) Uani 1 1 d . . .
O3 O 0.50867(11) 0.23766(12) 0.14656(10) 0.0331(6) Uani 1 1 d . . .
O4 O 0.45447(14) 0.38473(14) 0.24320(11) 0.0471(8) Uani 1 1 d . . .
O5 O 0.42755(11) 0.12376(11) 0.18090(10) 0.0313(6) Uani 1 1 d . . .
O6 O 0.26854(13) 0.14257(15) 0.26877(13) 0.0493(8) Uani 1 1 d . . .
O7 O 0.37180(10) 0.11077(11) 0.08107(9) 0.0295(5) Uani 1 1 d . . .
O8 O 0.18655(13) 0.15988(19) 0.04355(12) 0.0559(9) Uani 1 1 d . . .
O9A O 0.5046(4) 0.0515(4) 0.0859(5) 0.080(3) Uani 0.5 1 d . . P
O9B O 0.5305(8) 0.0622(10) 0.1253(7) 0.186(10) Uani 0.5 1 d . . P
O10A O 0.5682(3) 0.1144(4) 0.1097(4) 0.070(3) Uani 0.5 1 d . . P
O10B O 0.5503(5) 0.1085(6) 0.0699(6) 0.122(5) Uani 0.5 1 d . . P
O11 O 0.5988(5) 0.0302(5) 0.1055(3) 0.249(7) Uani 1 1 d . . .
O12 O 0.3631(3) 0.5210(2) 0.0667(2) 0.0972(16) Uani 1 1 d . . .
N1 N 0.35248(13) 0.22985(14) 0.03051(12) 0.0321(7) Uani 1 1 d . . .
N2 N 0.41693(15) 0.31544(14) 0.02984(13) 0.0378(8) Uani 1 1 d . . .
N3 N 0.47257(14) 0.32691(14) 0.11347(12) 0.0330(7) Uani 1 1 d . . .
N4 N 0.48531(13) 0.31417(14) 0.19172(12) 0.0318(7) Uani 1 1 d . . .
N5 N 0.42623(13) 0.21126(15) 0.22525(12) 0.0336(7) Uani 1 1 d . . .
N6 N 0.35179(13) 0.13471(15) 0.22627(12) 0.0317(7) Uani 1 1 d . . .
N7 N 0.30508(13) 0.11245(14) 0.13997(12) 0.0308(7) Uani 1 1 d . . .
N8 N 0.27996(13) 0.13475(14) 0.06518(12) 0.0304(7) Uani 1 1 d . . .
N9 N 0.5596(3) 0.0645(3) 0.10019(19) 0.0743(16) Uani 1 1 d . . .
N13B N 0.7725(16) 0.5655(15) 0.1366(15) 0.292(19) Uiso 0.5 1 d D . P
N11 N 0.2094(6) 0.3117(5) 0.1522(7) 0.278(10) Uani 1 1 d . . .
N12 N 0.2342(4) -0.0720(4) 0.3484(3) 0.111(3) Uani 1 1 d . . .
N13A N 0.6384(10) 0.6392(10) 0.1164(9) 0.174(9) Uiso 0.5 1 d D . P
C1 C 0.40579(17) 0.25530(16) 0.03557(14) 0.0310(8) Uani 1 1 d . . .
C2 C 0.3733(2) 0.35826(18) 0.02209(16) 0.0412(10) Uani 1 1 d . . .
C3 C 0.3139(2) 0.3327(2) 0.01898(16) 0.0428(10) Uani 1 1 d . . .
C4 C 0.30700(18) 0.27122(18) 0.02257(15) 0.0377(9) Uani 1 1 d . . .
H4 H 0.2682 0.2551 0.0194 0.045 Uiso 1 1 calc R U .
C5 C 0.2627(2) 0.3757(2) 0.0120(2) 0.0602(15) Uani 1 1 d . . .
H5A H 0.2353 0.3722 0.0374 0.072 Uiso 1 1 calc R U .
H5B H 0.2422 0.3649 -0.0160 0.072 Uiso 1 1 calc R U .
H5C H 0.2772 0.4181 0.0100 0.072 Uiso 1 1 calc R U .
C6 C 0.48857(15) 0.29366(17) 0.14916(14) 0.0303(8) Uani 1 1 d . . .
C7 C 0.46086(17) 0.36962(18) 0.20322(17) 0.0377(9) Uani 1 1 d . . .
C8 C 0.44325(17) 0.40695(18) 0.16515(16) 0.0379(9) Uani 1 1 d . . .
C9 C 0.44980(17) 0.38434(17) 0.12335(15) 0.0361(9) Uani 1 1 d . . .
H9 H 0.4379 0.4096 0.0989 0.043 Uiso 1 1 calc R U .
C10 C 0.4173(2) 0.4702(2) 0.1735(2) 0.0590(14) Uani 1 1 d . . .
H10A H 0.3771 0.4718 0.1613 0.071 Uiso 1 1 calc R U .
H10B H 0.4418 0.5013 0.1586 0.071 Uiso 1 1 calc R U .
H10C H 0.4163 0.4783 0.2059 0.071 Uiso 1 1 calc R U .
C11 C 0.40322(16) 0.15825(17) 0.21053(14) 0.0307(8) Uani 1 1 d . . .
C12 C 0.31605(17) 0.16511(19) 0.25644(15) 0.0370(9) Uani 1 1 d . . .
C13 C 0.33924(19) 0.2235(2) 0.27200(17) 0.0417(10) Uani 1 1 d . . .
C14 C 0.39218(18) 0.2436(2) 0.25558(16) 0.0392(9) Uani 1 1 d . . .
H14 H 0.4065 0.2823 0.2657 0.047 Uiso 1 1 calc R U .
C15 C 0.3033(2) 0.2617(3) 0.3041(2) 0.0679(17) Uani 1 1 d . . .
H15A H 0.2928 0.3009 0.2898 0.082 Uiso 1 1 calc R U .
H15B H 0.3264 0.2697 0.3314 0.082 Uiso 1 1 calc R U .
H15C H 0.2671 0.2394 0.3121 0.082 Uiso 1 1 calc R U .
C16 C 0.31901(15) 0.11898(15) 0.09698(13) 0.0272(7) Uani 1 1 d . . .
C17 C 0.22170(17) 0.1473(2) 0.07413(15) 0.0375(9) Uani 1 1 d . . .
C18 C 0.20578(16) 0.1439(2) 0.12096(16) 0.0380(9) Uani 1 1 d . . .
C19 C 0.24727(16) 0.12680(19) 0.15158(15) 0.0346(8) Uani 1 1 d . . .
H19 H 0.2362 0.1246 0.1824 0.042 Uiso 1 1 calc R U .
C20 C 0.14353(19) 0.1577(3) 0.13470(18) 0.0566(14) Uani 1 1 d . . .
H20A H 0.1359 0.2019 0.1312 0.068 Uiso 1 1 calc R U .
H20B H 0.1378 0.1460 0.1662 0.068 Uiso 1 1 calc R U .
H20C H 0.1161 0.1344 0.1157 0.068 Uiso 1 1 calc R U .
C21 C 0.29863(17) 0.08050(19) -0.03653(14) 0.0363(9) Uani 1 1 d . . .
C22 C 0.31152(18) 0.14156(19) -0.05387(14) 0.0352(8) Uani 1 1 d . . .
C23 C 0.37486(18) 0.14861(19) -0.05399(15) 0.0371(9) Uani 1 1 d . . .
C24 C 0.40000(17) 0.09574(19) -0.03497(15) 0.0378(9) Uani 1 1 d . . .
C25 C 0.35308(18) 0.05294(19) -0.02358(16) 0.0388(9) Uani 1 1 d . . .
C26 C 0.2386(2) 0.0534(2) -0.03172(18) 0.0504(12) Uani 1 1 d . . .
H26A H 0.2307 0.0451 0.0001 0.060 Uiso 1 1 calc R U .
H26B H 0.2365 0.0148 -0.0487 0.060 Uiso 1 1 calc R U .
H26C H 0.2091 0.0823 -0.0434 0.060 Uiso 1 1 calc R U .
C27 C 0.2669(2) 0.1855(2) -0.07157(17) 0.0498(11) Uani 1 1 d . . .
H27A H 0.2599 0.1771 -0.1035 0.060 Uiso 1 1 calc R U .
H27B H 0.2814 0.2277 -0.0680 0.060 Uiso 1 1 calc R U .
H27C H 0.2298 0.1806 -0.0549 0.060 Uiso 1 1 calc R U .
C28 C 0.4072(2) 0.2037(2) -0.07088(19) 0.0551(13) Uani 1 1 d . . .
H28A H 0.4344 0.1914 -0.0949 0.066 Uiso 1 1 calc R U .
H28B H 0.4296 0.2223 -0.0462 0.066 Uiso 1 1 calc R U .
H28C H 0.3788 0.2337 -0.0827 0.066 Uiso 1 1 calc R U .
C29 C 0.4649(2) 0.0839(3) -0.0270(2) 0.0589(14) Uani 1 1 d . . .
H29A H 0.4808 0.1157 -0.0070 0.071 Uiso 1 1 calc R U .
H29B H 0.4860 0.0850 -0.0558 0.071 Uiso 1 1 calc R U .
H29C H 0.4699 0.0434 -0.0131 0.071 Uiso 1 1 calc R U .
C30 C 0.3610(2) -0.0099(2) -0.00460(19) 0.0528(12) Uani 1 1 d . . .
H30A H 0.3957 -0.0105 0.0150 0.063 Uiso 1 1 calc R U .
H30B H 0.3665 -0.0394 -0.0292 0.063 Uiso 1 1 calc R U .
H30C H 0.3258 -0.0212 0.0128 0.063 Uiso 1 1 calc R U .
C31 C 0.5479(2) 0.3545(2) -0.00713(19) 0.0553(13) Uani 1 1 d . . .
C32 C 0.5587(2) 0.3869(2) 0.03437(19) 0.0517(12) Uani 1 1 d . . .
C33 C 0.59132(19) 0.3467(2) 0.06355(17) 0.0449(11) Uani 1 1 d . . .
C34 C 0.59766(19) 0.2889(2) 0.04106(19) 0.0478(12) Uani 1 1 d . . .
C35 C 0.5709(2) 0.2943(2) -0.00224(19) 0.0516(13) Uani 1 1 d . . .
C36 C 0.5148(3) 0.3807(3) -0.0462(2) 0.0753(18) Uani 1 1 d . . .
H36A H 0.4818 0.4057 -0.0352 0.090 Uiso 1 1 calc R U .
H36B H 0.4996 0.3471 -0.0649 0.090 Uiso 1 1 calc R U .
H36C H 0.5414 0.4065 -0.0642 0.090 Uiso 1 1 calc R U .
C37 C 0.5428(3) 0.4531(2) 0.0436(2) 0.0648(16) Uani 1 1 d . . .
H37A H 0.5466 0.4614 0.0759 0.078 Uiso 1 1 calc R U .
H37B H 0.5020 0.4608 0.0341 0.078 Uiso 1 1 calc R U .
H37C H 0.5696 0.4802 0.0269 0.078 Uiso 1 1 calc R U .
C38 C 0.6120(2) 0.3620(2) 0.1100(2) 0.0569(14) Uani 1 1 d . . .
H38A H 0.6549 0.3567 0.1117 0.068 Uiso 1 1 calc R U .
H38B H 0.5928 0.3345 0.1316 0.068 Uiso 1 1 calc R U .
H38C H 0.6018 0.4047 0.1170 0.068 Uiso 1 1 calc R U .
C39 C 0.6268(2) 0.2330(2) 0.0580(3) 0.0667(17) Uani 1 1 d . . .
H39A H 0.6598 0.2221 0.0382 0.080 Uiso 1 1 calc R U .
H39B H 0.5983 0.1990 0.0587 0.080 Uiso 1 1 calc R U .
H39C H 0.6417 0.2405 0.0885 0.080 Uiso 1 1 calc R U .
C40 C 0.5709(2) 0.2446(3) -0.0370(2) 0.0644(16) Uani 1 1 d . . .
H40A H 0.6097 0.2429 -0.0516 0.077 Uiso 1 1 calc R U .
H40B H 0.5405 0.2534 -0.0596 0.077 Uiso 1 1 calc R U .
H40C H 0.5624 0.2050 -0.0226 0.077 Uiso 1 1 calc R U .
C41 C 0.5946(2) 0.2644(2) 0.2535(2) 0.0516(13) Uani 1 1 d . . .
C42 C 0.5502(2) 0.2454(3) 0.28547(19) 0.0560(13) Uani 1 1 d . . .
C43 C 0.5395(2) 0.1803(2) 0.27927(18) 0.0498(12) Uani 1 1 d . . .
C44 C 0.57474(19) 0.1608(2) 0.24262(18) 0.0442(11) Uani 1 1 d . . .
C45 C 0.60865(17) 0.2132(2) 0.22685(19) 0.0455(11) Uani 1 1 d . . .
C46 C 0.6197(3) 0.3286(2) 0.2487(3) 0.079(2) Uani 1 1 d . . .
H46A H 0.6098 0.3449 0.2189 0.095 Uiso 1 1 calc R U .
H46B H 0.6627 0.3271 0.2522 0.095 Uiso 1 1 calc R U .
H46C H 0.6028 0.3554 0.2719 0.095 Uiso 1 1 calc R U .
C47 C 0.5240(3) 0.2847(4) 0.3227(2) 0.093(3) Uani 1 1 d . . .
H47A H 0.5361 0.2684 0.3520 0.111 Uiso 1 1 calc R U .
H47B H 0.4808 0.2840 0.3205 0.111 Uiso 1 1 calc R U .
H47C H 0.5381 0.3272 0.3196 0.111 Uiso 1 1 calc R U .
C48 C 0.4980(3) 0.1421(3) 0.3056(2) 0.0723(18) Uani 1 1 d . . .
H48A H 0.5195 0.1078 0.3195 0.087 Uiso 1 1 calc R U .
H48B H 0.4672 0.1258 0.2857 0.087 Uiso 1 1 calc R U .
H48C H 0.4796 0.1672 0.3291 0.087 Uiso 1 1 calc R U .
C49 C 0.5808(2) 0.0972(2) 0.2244(2) 0.0680(17) Uani 1 1 d . . .
H49A H 0.5421 0.0822 0.2146 0.082 Uiso 1 1 calc R U .
H49B H 0.5964 0.0700 0.2479 0.082 Uiso 1 1 calc R U .
H49C H 0.6081 0.0975 0.1988 0.082 Uiso 1 1 calc R U .
C50 C 0.6504(2) 0.2100(3) 0.1886(2) 0.0678(17) Uani 1 1 d . . .
H50A H 0.6872 0.1904 0.1984 0.081 Uiso 1 1 calc R U .
H50B H 0.6589 0.2517 0.1778 0.081 Uiso 1 1 calc R U .
H50C H 0.6328 0.1859 0.1642 0.081 Uiso 1 1 calc R U .
C51 C 0.3568(3) -0.0138(2) 0.2330(2) 0.0562(13) Uani 1 1 d . . .
C52 C 0.3013(2) -0.0142(2) 0.21119(18) 0.0506(12) Uani 1 1 d . . .
C53 C 0.3108(2) -0.02627(19) 0.1655(2) 0.0495(12) Uani 1 1 d . . .
C54 C 0.3727(2) -0.03131(19) 0.1571(2) 0.0515(12) Uani 1 1 d . . .
C55 C 0.4011(2) -0.0233(2) 0.2004(2) 0.0617(17) Uani 1 1 d . . .
C56 C 0.3626(4) -0.0027(3) 0.2832(3) 0.101(3) Uani 1 1 d . . .
H56A H 0.3407 -0.0346 0.2995 0.121 Uiso 1 1 calc R U .
H56B H 0.3464 0.0378 0.2907 0.121 Uiso 1 1 calc R U .
H56C H 0.4044 -0.0043 0.2917 0.121 Uiso 1 1 calc R U .
C57 C 0.2417(3) -0.0061(3) 0.2323(3) 0.086(2) Uani 1 1 d . . .
H57A H 0.2183 -0.0437 0.2281 0.103 Uiso 1 1 calc R U .
H57B H 0.2213 0.0286 0.2181 0.103 Uiso 1 1 calc R U .
H57C H 0.2463 0.0019 0.2645 0.103 Uiso 1 1 calc R U .
C58 C 0.2653(3) -0.0307(3) 0.1288(3) 0.083(2) Uani 1 1 d . . .
H58A H 0.2440 0.0085 0.1264 0.100 Uiso 1 1 calc R U .
H58B H 0.2373 -0.0637 0.1358 0.100 Uiso 1 1 calc R U .
H58C H 0.2849 -0.0397 0.1001 0.100 Uiso 1 1 calc R U .
C59 C 0.4016(4) -0.0459(3) 0.1141(3) 0.096(3) Uani 1 1 d . . .
H59A H 0.3914 -0.0144 0.0918 0.115 Uiso 1 1 calc R U .
H59B H 0.3881 -0.0862 0.1035 0.115 Uiso 1 1 calc R U .
H59C H 0.4445 -0.0467 0.1183 0.115 Uiso 1 1 calc R U .
C60 C 0.4660(3) -0.0224(3) 0.2087(3) 0.103(3) Uani 1 1 d . . .
H60A H 0.4763 -0.0543 0.2307 0.124 Uiso 1 1 calc R U .
H60B H 0.4776 0.0180 0.2204 0.124 Uiso 1 1 calc R U .
H60C H 0.4870 -0.0304 0.1804 0.124 Uiso 1 1 calc R U .
C95B C 0.7528(12) 0.6094(16) 0.1235(15) 0.206(19) Uiso 0.5 1 d D . P
C96B C 0.6891(9) 0.6245(9) 0.1156(8) 0.105(5) Uiso 0.5 1 d D . P
C91 C 0.2591(6) 0.2974(4) 0.1504(5) 0.170(7) Uani 1 1 d . . .
C92 C 0.3181(3) 0.2795(3) 0.1452(2) 0.0741(17) Uani 1 1 d . . .
H92A H 0.3382 0.3085 0.1250 0.089 Uiso 1 1 calc R U .
H92B H 0.3197 0.2381 0.1323 0.089 Uiso 1 1 calc R U .
H92C H 0.3378 0.2796 0.1745 0.089 Uiso 1 1 calc R U .
C93 C 0.1869(5) -0.0712(4) 0.3381(3) 0.096(3) Uani 1 1 d . . .
C94 C 0.1241(4) -0.0697(5) 0.3259(4) 0.128(4) Uani 1 1 d . . .
H94A H 0.1045 -0.0363 0.3422 0.153 Uiso 1 1 calc R U .
H94B H 0.1057 -0.1091 0.3339 0.153 Uiso 1 1 calc R U .
H94C H 0.1202 -0.0629 0.2935 0.153 Uiso 1 1 calc R U .
C95A C 0.6702(15) 0.601(2) 0.118(3) 0.44(6) Uiso 0.5 1 d D . P
C96A C 0.7350(9) 0.5908(10) 0.1278(7) 0.098(5) Uiso 0.5 1 d D . P

loop_
_atom_site_aniso_label
_atom_site_aniso_U_11
_atom_site_aniso_U_22
_atom_site_aniso_U_33
_atom_site_aniso_U_23
_atom_site_aniso_U_13
_atom_site_aniso_U_12
Rh1 0.02524(14) 0.02911(15) 0.02764(18) -0.00104(11) 0.00197(10) 0.00200(10)
Rh2 0.03865(17) 0.02969(16) 0.0363(2) -0.00084(13) 0.01044(13) -0.00565(11)
Rh3 0.02519(15) 0.03331(17) 0.0388(2) 0.00023(13) -0.00633(12) 0.00082(10)
Rh4 0.03059(15) 0.02925(16) 0.03231(19) 0.00481(12) -0.00209(11) -0.00058(11)
Na1 0.0277(7) 0.0307(7) 0.0423(10) 0.0004(7) 0.0003(6) 0.0031(5)
O1 0.0302(13) 0.0265(12) 0.0389(17) 0.0023(11) 0.0044(11) 0.0022(10)
O2 0.085(3) 0.0289(16) 0.057(2) 0.0063(15) 0.0019(18) 0.0066(15)
O3 0.0303(13) 0.0315(13) 0.0375(17) 0.0008(12) 0.0019(11) 0.0032(10)
O4 0.0581(19) 0.0456(17) 0.038(2) -0.0131(14) -0.0066(14) 0.0058(14)
O5 0.0276(12) 0.0311(13) 0.0352(17) 0.0001(11) 0.0016(10) 0.0007(10)
O6 0.0364(16) 0.0545(19) 0.057(2) -0.0061(16) 0.0154(14) -0.0106(13)
O7 0.0244(12) 0.0333(13) 0.0309(15) 0.0015(11) 0.0017(10) 0.0033(9)
O8 0.0333(15) 0.098(3) 0.037(2) -0.0016(18) -0.0054(13) 0.0205(16)
O9A 0.054(5) 0.051(4) 0.136(10) -0.036(5) -0.014(5) 0.016(3)
O9B 0.134(13) 0.230(19) 0.193(19) 0.136(16) 0.091(13) 0.124(14)
O10A 0.049(4) 0.052(5) 0.109(9) -0.016(5) -0.024(5) 0.008(3)
O10B 0.097(8) 0.108(9) 0.162(14) 0.046(9) 0.055(9) 0.054(7)
O11 0.276(10) 0.375(13) 0.096(6) -0.018(7) -0.016(6) 0.282(11)
O12 0.132(4) 0.076(3) 0.084(4) -0.008(3) -0.015(3) 0.029(3)
N1 0.0309(16) 0.0297(15) 0.035(2) -0.0012(14) 0.0033(13) 0.0072(12)
N2 0.0469(19) 0.0265(16) 0.040(2) 0.0020(14) 0.0031(16) 0.0021(13)
N3 0.0349(16) 0.0318(16) 0.032(2) -0.0022(14) 0.0042(13) -0.0003(13)
N4 0.0285(15) 0.0318(16) 0.035(2) -0.0007(14) -0.0015(13) -0.0011(12)
N5 0.0261(15) 0.0346(16) 0.040(2) -0.0001(15) 0.0000(13) -0.0007(12)
N6 0.0292(15) 0.0355(17) 0.0303(19) 0.0028(14) 0.0016(12) -0.0023(12)
N7 0.0244(14) 0.0331(16) 0.035(2) 0.0020(14) -0.0005(12) 0.0006(12)
N8 0.0256(14) 0.0391(17) 0.0264(18) 0.0025(13) 0.0027(12) 0.0034(12)
N9 0.085(4) 0.090(4) 0.048(3) -0.010(3) 0.005(3) 0.054(3)
N11 0.216(12) 0.107(7) 0.51(3) 0.074(11) 0.233(16) 0.058(7)
N12 0.113(5) 0.127(6) 0.094(6) 0.037(4) -0.025(4) -0.037(5)
C1 0.039(2) 0.0252(17) 0.028(2) -0.0021(15) 0.0026(15) 0.0012(14)
C2 0.063(3) 0.029(2) 0.032(2) 0.0022(17) 0.0027(19) 0.0097(18)
C3 0.052(2) 0.038(2) 0.038(3) -0.0002(18) -0.0064(19) 0.0155(18)
C4 0.040(2) 0.037(2) 0.036(2) -0.0005(17) -0.0016(17) 0.0124(16)
C5 0.068(3) 0.047(3) 0.066(4) -0.006(2) -0.014(3) 0.029(2)
C6 0.0230(16) 0.0302(18) 0.038(2) -0.0025(16) 0.0037(14) -0.0025(13)
C7 0.0287(18) 0.036(2) 0.049(3) -0.0091(19) -0.0043(17) -0.0011(15)
C8 0.0358(19) 0.0330(19) 0.045(3) -0.0065(18) -0.0029(17) -0.0001(15)
C9 0.039(2) 0.0297(19) 0.040(3) 0.0030(17) 0.0037(17) -0.0004(15)
C10 0.067(3) 0.039(2) 0.070(4) -0.011(2) -0.008(3) 0.015(2)
C11 0.0289(17) 0.0308(18) 0.032(2) 0.0052(16) -0.0028(15) 0.0021(14)
C12 0.0313(19) 0.046(2) 0.034(2) -0.0008(18) -0.0016(16) -0.0022(16)
C13 0.039(2) 0.045(2) 0.042(3) -0.005(2) 0.0068(18) 0.0001(17)
C14 0.036(2) 0.039(2) 0.043(3) -0.0018(18) 0.0001(17) -0.0039(16)
C15 0.061(3) 0.068(3) 0.076(4) -0.033(3) 0.025(3) -0.016(3)
C16 0.0263(16) 0.0247(16) 0.031(2) -0.0025(14) -0.0001(14) -0.0012(13)
C17 0.0262(18) 0.050(2) 0.037(3) 0.0003(18) 0.0025(16) 0.0059(15)
C18 0.0233(17) 0.051(2) 0.039(3) -0.0007(19) 0.0036(16) 0.0045(15)
C19 0.0284(18) 0.045(2) 0.030(2) 0.0060(17) 0.0021(15) 0.0012(15)
C20 0.030(2) 0.100(4) 0.040(3) -0.007(3) 0.0055(18) 0.017(2)
C21 0.038(2) 0.044(2) 0.027(2) -0.0097(17) 0.0018(16) -0.0055(16)
C22 0.039(2) 0.041(2) 0.026(2) -0.0031(16) 0.0000(16) -0.0006(16)
C23 0.041(2) 0.040(2) 0.030(2) -0.0046(17) 0.0111(17) -0.0057(16)
C24 0.036(2) 0.044(2) 0.033(2) -0.0102(18) 0.0064(16) 0.0054(16)
C25 0.044(2) 0.036(2) 0.036(3) -0.0092(18) 0.0048(17) 0.0015(16)
C26 0.044(2) 0.065(3) 0.042(3) -0.007(2) 0.000(2) -0.013(2)
C27 0.056(3) 0.059(3) 0.034(3) 0.004(2) -0.007(2) 0.005(2)
C28 0.058(3) 0.056(3) 0.051(3) 0.008(2) 0.016(2) -0.014(2)
C29 0.036(2) 0.067(3) 0.074(4) -0.022(3) 0.005(2) 0.010(2)
C30 0.070(3) 0.039(2) 0.050(3) -0.003(2) 0.006(2) 0.006(2)
C31 0.066(3) 0.054(3) 0.046(3) -0.001(2) 0.023(2) -0.022(2)
C32 0.060(3) 0.040(2) 0.055(3) 0.003(2) 0.017(2) -0.022(2)
C33 0.042(2) 0.046(2) 0.047(3) -0.007(2) 0.0136(19) -0.0177(18)
C34 0.033(2) 0.046(2) 0.064(4) -0.001(2) 0.021(2) -0.0085(17)
C35 0.049(3) 0.054(3) 0.052(3) -0.011(2) 0.027(2) -0.020(2)
C36 0.099(5) 0.071(4) 0.056(4) 0.018(3) 0.019(3) -0.013(3)
C37 0.094(4) 0.039(3) 0.061(4) 0.002(2) 0.019(3) -0.017(3)
C38 0.042(2) 0.057(3) 0.072(4) -0.008(3) 0.008(2) -0.014(2)
C39 0.042(3) 0.054(3) 0.104(5) -0.012(3) 0.016(3) 0.001(2)
C40 0.063(3) 0.066(3) 0.064(4) -0.024(3) 0.028(3) -0.023(3)
C41 0.039(2) 0.045(2) 0.070(4) -0.003(2) -0.026(2) -0.0022(18)
C42 0.056(3) 0.062(3) 0.050(3) -0.006(2) -0.024(2) 0.016(2)
C43 0.042(2) 0.058(3) 0.049(3) 0.010(2) -0.015(2) 0.005(2)
C44 0.036(2) 0.042(2) 0.054(3) 0.007(2) -0.016(2) 0.0034(17)
C45 0.0245(18) 0.049(2) 0.063(3) 0.006(2) -0.0141(19) 0.0023(16)
C46 0.068(4) 0.047(3) 0.122(6) -0.004(3) -0.042(4) -0.011(3)
C47 0.110(5) 0.110(6) 0.058(5) -0.031(4) -0.037(4) 0.043(4)
C48 0.061(3) 0.093(5) 0.063(4) 0.038(3) -0.004(3) 0.005(3)
C49 0.058(3) 0.045(3) 0.101(5) 0.007(3) -0.012(3) 0.011(2)
C50 0.032(2) 0.074(4) 0.098(5) 0.011(3) -0.006(3) 0.009(2)
C51 0.086(4) 0.036(2) 0.046(3) 0.016(2) -0.013(3) -0.009(2)
C52 0.065(3) 0.037(2) 0.049(3) 0.005(2) 0.009(2) -0.019(2)
C53 0.058(3) 0.029(2) 0.061(3) 0.005(2) -0.008(2) -0.0068(18)
C54 0.061(3) 0.0243(19) 0.070(4) 0.003(2) 0.004(2) 0.0059(18)
C55 0.052(3) 0.024(2) 0.108(5) 0.021(3) -0.022(3) 0.0046(18)
C56 0.162(8) 0.071(4) 0.070(5) 0.029(4) -0.037(5) -0.034(5)
C57 0.078(4) 0.073(4) 0.107(6) 0.014(4) 0.035(4) -0.025(3)
C58 0.100(5) 0.058(3) 0.093(6) -0.007(3) -0.050(4) -0.015(3)
C59 0.145(7) 0.049(3) 0.092(6) -0.001(3) 0.054(5) 0.023(4)
C60 0.052(3) 0.057(3) 0.201(10) 0.046(5) -0.030(4) 0.004(3)
C91 0.205(12) 0.058(4) 0.246(16) 0.043(6) 0.156(12) 0.029(6)
C92 0.093(5) 0.067(4) 0.063(4) 0.001(3) 0.001(3) 0.003(3)
C93 0.130(7) 0.088(5) 0.070(5) 0.027(4) -0.030(5) -0.021(5)
C94 0.122(7) 0.136(8) 0.125(9) -0.021(7) -0.052(7) 0.017(6)

loop_
_atom_type_symbol
_atom_type_description
_atom_type_scat_dispersion_real
_atom_type_scat_dispersion_imag
_atom_type_scat_source
C C 0.0033 0.0016 'International Tables Vol C Tables 4.2.6.8 and 6.1.1.4'
H H 0.0000 0.0000 'International Tables Vol C Tables 4.2.6.8 and 6.1.1.4'
N N 0.0061 0.0033 'International Tables Vol C Tables 4.2.6.8 and 6.1.1.4'
O O 0.0106 0.0060 'International Tables Vol C Tables 4.2.6.8 and 6.1.1.4'
Na Na 0.0362 0.0249 'International Tables Vol C Tables 4.2.6.8 and 6.1.1.4'
Rh Rh -1.1178 0.9187 'International Tables Vol C Tables 4.2.6.8 and 6.1.1.4'

loop_
_geom_angle_atom_site_label_1
_geom_angle_atom_site_label_2
_geom_angle_atom_site_label_3
_geom_angle
N8 Rh1 N1 85.54(13)
N8 Rh1 C22 119.38(14)
N1 Rh1 C22 102.95(15)
N8 Rh1 C25 116.27(15)
N1 Rh1 C25 158.15(15)
C22 Rh1 C25 66.17(17)
N8 Rh1 C24 154.01(15)
N1 Rh1 C24 119.29(14)
C22 Rh1 C24 65.49(16)
C25 Rh1 C24 39.47(16)
N8 Rh1 C21 101.41(14)
N1 Rh1 C21 140.41(15)
C22 Rh1 C21 39.83(16)
C25 Rh1 C21 38.65(16)
C24 Rh1 C21 65.17(15)
N8 Rh1 C23 158.17(15)
N1 Rh1 C23 94.09(14)
C22 Rh1 C23 39.49(16)
C25 Rh1 C23 65.26(16)
C24 Rh1 C23 37.97(17)
C21 Rh1 C23 65.53(15)
N8 Rh1 O7 61.61(11)
N1 Rh1 O7 89.32(12)
C22 Rh1 O7 167.70(13)
C25 Rh1 O7 102.01(14)
C24 Rh1 O7 107.98(14)
C21 Rh1 O7 128.46(14)
C23 Rh1 O7 140.21(13)
N8 Rh1 C16 31.28(12)
N1 Rh1 C16 86.23(12)
C22 Rh1 C16 149.44(13)
C25 Rh1 C16 112.92(15)
C24 Rh1 C16 134.75(14)
C21 Rh1 C16 119.44(14)
C23 Rh1 C16 170.55(14)
O7 Rh1 C16 30.34(10)
N2 Rh2 N3 84.37(14)
N2 Rh2 C32 117.31(18)
N3 Rh2 C32 104.47(17)
N2 Rh2 C31 101.8(2)
N3 Rh2 C31 142.28(16)
C32 Rh2 C31 39.6(2)
N2 Rh2 C35 119.19(19)
N3 Rh2 C35 156.43(18)
C32 Rh2 C35 65.53(18)
C31 Rh2 C35 38.4(2)
N2 Rh2 C33 155.19(16)
N3 Rh2 C33 93.62(16)
C32 Rh2 C33 39.4(2)
C31 Rh2 C33 65.4(2)
C35 Rh2 C33 64.85(19)
N2 Rh2 C34 156.63(19)
N3 Rh2 C34 118.13(18)
C32 Rh2 C34 65.67(19)
C31 Rh2 C34 65.0(2)
C35 Rh2 C34 38.7(2)
C33 Rh2 C34 38.69(18)
N2 Rh2 O1 61.48(11)
N3 Rh2 O1 89.51(11)
C32 Rh2 O1 165.90(17)
C31 Rh2 O1 126.36(16)
C35 Rh2 O1 102.13(14)
C33 Rh2 O1 143.32(15)
C34 Rh2 O1 109.51(14)
N2 Rh2 C1 31.30(12)
N3 Rh2 C1 85.03(13)
C32 Rh2 C1 147.32(18)
C31 Rh2 C1 119.17(18)
C35 Rh2 C1 115.19(16)
C33 Rh2 C1 173.26(16)
C34 Rh2 C1 137.09(15)
O1 Rh2 C1 30.24(10)
N4 Rh3 N5 84.27(12)
N4 Rh3 C42 113.23(17)
N5 Rh3 C42 109.16(19)
N4 Rh3 C41 101.22(16)
N5 Rh3 C41 148.1(2)
C42 Rh3 C41 39.7(2)
N4 Rh3 C45 121.92(15)
N5 Rh3 C45 153.67(16)
C42 Rh3 C45 65.3(2)
C41 Rh3 C45 38.03(19)
N4 Rh3 C43 150.21(17)
N5 Rh3 C43 93.86(16)
C42 Rh3 C43 39.7(2)
C41 Rh3 C43 65.8(2)
C45 Rh3 C43 65.06(19)
N4 Rh3 C44 160.97(15)
N5 Rh3 C44 114.45(15)
C42 Rh3 C44 65.37(19)
C41 Rh3 C44 65.03(17)
C45 Rh3 C44 39.24(17)
C43 Rh3 C44 38.18(19)
N4 Rh3 O3 61.80(12)
N5 Rh3 O3 90.47(12)
C42 Rh3 O3 159.56(18)
C41 Rh3 O3 120.03(18)
C45 Rh3 O3 99.54(16)
C43 Rh3 O3 147.98(16)
C44 Rh3 O3 112.28(16)
N4 Rh3 C6 31.38(13)
N5 Rh3 C6 86.62(12)
C42 Rh3 C6 141.49(17)
C41 Rh3 C6 114.40(17)
C45 Rh3 C6 114.04(16)
C43 Rh3 C6 178.38(17)
C44 Rh3 C6 140.28(16)
O3 Rh3 C6 30.42(11)
N6 Rh4 N7 85.29(13)
N6 Rh4 C52 111.53(17)
N7 Rh4 C52 111.20(17)
N6 Rh4 C51 101.05(19)
N7 Rh4 C51 149.82(18)
C52 Rh4 C51 39.0(2)
N6 Rh4 C55 123.4(2)
N7 Rh4 C55 151.0(2)
C52 Rh4 C55 65.3(2)
C51 Rh4 C55 38.8(2)
N6 Rh4 C53 146.68(17)
N7 Rh4 C53 94.23(16)
C52 Rh4 C53 38.2(2)
C51 Rh4 C53 64.4(2)
C55 Rh4 C53 64.81(19)
N6 Rh4 C54 162.92(18)
N7 Rh4 C54 111.67(18)
C52 Rh4 C54 65.3(2)
C51 Rh4 C54 65.5(2)
C55 Rh4 C54 39.5(2)
C53 Rh4 C54 38.65(19)
N6 Rh4 O5 61.78(11)
N7 Rh4 O5 90.05(11)
C52 Rh4 O5 157.67(17)
C51 Rh4 O5 119.10(17)
C55 Rh4 O5 99.52(15)
C53 Rh4 O5 151.45(16)
C54 Rh4 O5 114.17(15)
N6 Rh4 C11 31.80(12)
N7 Rh4 C11 86.73(12)
C52 Rh4 C11 139.93(18)
C51 Rh4 C11 114.15(17)
C55 Rh4 C11 114.84(16)
C53 Rh4 C11 178.16(18)
C54 Rh4 C11 142.20(16)
O5 Rh4 C11 29.99(11)
O7 Na1 O10B 114.4(5)
O7 Na1 O5 84.10(10)
O10B Na1 O5 126.8(3)
O7 Na1 O3 142.67(10)
O10B Na1 O3 101.0(4)
O5 Na1 O3 83.97(11)
O7 Na1 O1 84.22(10)
O10B Na1 O1 89.9(3)
O5 Na1 O1 143.03(11)
O3 Na1 O1 84.42(10)
O7 Na1 O9A 85.2(2)
O5 Na1 O9A 98.3(3)
O3 Na1 O9A 131.6(2)
O1 Na1 O9A 115.5(3)
O7 Na1 O10A 136.0(2)
O5 Na1 O10A 102.8(3)
O3 Na1 O10A 81.2(2)
O1 Na1 O10A 109.9(3)
O9A Na1 O10A 50.9(3)
O7 Na1 O9B 107.9(6)
O10B Na1 O9B 47.5(4)
O5 Na1 O9B 79.7(4)
O3 Na1 O9B 104.5(7)
O1 Na1 O9B 137.3(4)
O7 Na1 N9 113.07(17)
O10B Na1 N9 27.6(3)
O5 Na1 N9 99.41(15)
O3 Na1 N9 103.72(16)
O1 Na1 N9 117.44(16)
O9A Na1 N9 27.9(2)
O10A Na1 N9 23.2(2)
O9B Na1 N9 20.0(3)
C1 O1 Rh2 90.3(2)
C1 O1 Na1 127.7(2)
Rh2 O1 Na1 117.71(13)
C6 O3 Rh3 90.4(2)
C6 O3 Na1 127.5(2)
Rh3 O3 Na1 118.46(12)
C11 O5 Rh4 90.8(2)
C11 O5 Na1 128.9(2)
Rh4 O5 Na1 118.17(12)
C16 O7 Rh1 90.5(2)
C16 O7 Na1 129.6(2)
Rh1 O7 Na1 118.22(12)
N9 O9A Na1 94.2(4)
N9 O9B O11 37.3(6)
N9 O9B Na1 101.0(9)
O11 O9B Na1 137.9(8)
N9 O10A Na1 97.8(5)
N9 O11 O9B 31.1(6)
C1 N1 C4 114.9(3)
C1 N1 Rh1 122.3(2)
C4 N1 Rh1 119.5(3)
C1 N2 C2 123.0(4)
C1 N2 Rh2 95.4(2)
C2 N2 Rh2 140.5(3)
C6 N3 C9 114.9(3)
C6 N3 Rh2 123.0(3)
C9 N3 Rh2 118.8(3)
C6 N4 C7 123.3(4)
C6 N4 Rh3 95.1(2)
C7 N4 Rh3 141.0(3)
C11 N5 C14 115.8(3)
C11 N5 Rh3 123.5(3)
C14 N5 Rh3 118.1(3)
C11 N6 C12 123.3(3)
C11 N6 Rh4 94.7(2)
C12 N6 Rh4 141.7(3)
C16 N7 C19 116.1(3)
C16 N7 Rh4 123.5(2)
C19 N7 Rh4 117.5(3)
C16 N8 C17 123.2(4)
C16 N8 Rh1 95.1(2)
C17 N8 Rh1 141.5(3)
O9B N9 O11 111.6(11)
O10A N9 O11 116.3(10)
O9B N9 O10B 116.1(9)
O11 N9 O10B 131.9(9)
O10A N9 O9A 116.1(6)
O11 N9 O9A 127.5(10)
O9B N9 Na1 59.0(7)
O10A N9 Na1 59.0(4)
O11 N9 Na1 168.1(5)
O10B N9 Na1 57.2(5)
O9A N9 Na1 57.9(4)
O1 C1 N1 123.5(3)
O1 C1 N2 112.6(3)
N1 C1 N2 124.0(3)
O1 C1 Rh2 59.43(18)
N1 C1 Rh2 176.0(3)
N2 C1 Rh2 53.3(2)
O2 C2 N2 120.8(4)
O2 C2 C3 124.7(4)
N2 C2 C3 114.5(4)
C4 C3 C2 118.7(4)
C4 C3 C5 122.4(4)
C2 C3 C5 118.9(4)
C3 C4 N1 124.7(4)
C3 C4 H4 117.7
N1 C4 H4 117.7
C3 C5 H5A 109.5
C3 C5 H5B 109.5
H5A C5 H5B 109.5
C3 C5 H5C 109.5
H5A C5 H5C 109.5
H5B C5 H5C 109.5
O3 C6 N3 123.7(4)
O3 C6 N4 112.7(3)
N3 C6 N4 123.7(3)
O3 C6 Rh3 59.1(2)
N3 C6 Rh3 176.9(3)
N4 C6 Rh3 53.5(2)
O4 C7 N4 121.3(4)
O4 C7 C8 124.6(4)
N4 C7 C8 114.1(4)
C9 C8 C7 119.2(4)
C9 C8 C10 121.7(4)
C7 C8 C10 119.1(4)
C8 C9 N3 124.6(4)
C8 C9 H9 117.7
N3 C9 H9 117.7
C8 C10 H10A 109.5
C8 C10 H10B 109.5
H10A C10 H10B 109.5
C8 C10 H10C 109.5
H10A C10 H10C 109.5
H10B C10 H10C 109.5
O5 C11 N5 124.2(3)
O5 C11 N6 112.7(3)
N5 C11 N6 123.1(4)
O5 C11 Rh4 59.20(18)
N5 C11 Rh4 176.6(3)
N6 C11 Rh4 53.5(2)
O6 C12 N6 120.9(4)
O6 C12 C13 124.5(4)
N6 C12 C13 114.5(3)
C14 C13 C12 118.9(4)
C14 C13 C15 121.7(4)
C12 C13 C15 119.3(4)
C13 C14 N5 124.2(4)
C13 C14 H14 117.9
N5 C14 H14 117.9
C13 C15 H15A 109.5
C13 C15 H15B 109.5
H15A C15 H15B 109.5
C13 C15 H15C 109.5
H15A C15 H15C 109.5
H15B C15 H15C 109.5
O7 C16 N7 123.8(3)
O7 C16 N8 112.7(3)
N7 C16 N8 123.5(3)
O7 C16 Rh1 59.1(2)
N7 C16 Rh1 176.5(3)
N8 C16 Rh1 53.61(19)
O8 C17 N8 121.2(4)
O8 C17 C18 124.1(4)
N8 C17 C18 114.7(4)
C19 C18 C17 119.3(4)
C19 C18 C20 121.5(4)
C17 C18 C20 119.3(4)
C18 C19 N7 123.1(4)
C18 C19 H19 118.5
N7 C19 H19 118.5
C18 C20 H20A 109.5
C18 C20 H20B 109.5
H20A C20 H20B 109.5
C18 C20 H20C 109.5
H20A C20 H20C 109.5
H20B C20 H20C 109.5
C25 C21 C22 107.8(3)
C25 C21 C26 126.7(4)
C22 C21 C26 125.4(4)
C25 C21 Rh1 70.5(2)
C22 C21 Rh1 68.5(2)
C26 C21 Rh1 124.7(3)
C23 C22 C21 107.3(3)
C23 C22 C27 127.4(4)
C21 C22 C27 125.1(4)
C23 C22 Rh1 71.9(2)
C21 C22 Rh1 71.7(2)
C27 C22 Rh1 125.6(3)
C24 C23 C22 108.4(3)
C24 C23 C28 126.5(4)
C22 C23 C28 125.0(4)
C24 C23 Rh1 70.9(2)
C22 C23 Rh1 68.6(2)
C28 C23 Rh1 125.4(3)
C23 C24 C25 108.8(4)
C23 C24 C29 126.7(4)
C25 C24 C29 124.5(4)
C23 C24 Rh1 71.2(2)
C25 C24 Rh1 70.1(2)
C29 C24 Rh1 124.5(3)
C21 C25 C24 107.5(4)
C21 C25 C30 126.3(4)
C24 C25 C30 126.1(4)
C21 C25 Rh1 70.9(2)
C24 C25 Rh1 70.4(2)
C30 C25 Rh1 127.0(4)
C21 C26 H26A 109.5
C21 C26 H26B 109.5
H26A C26 H26B 109.5
C21 C26 H26C 109.5
H26A C26 H26C 109.5
H26B C26 H26C 109.5
C22 C27 H27A 109.5
C22 C27 H27B 109.5
H27A C27 H27B 109.5
C22 C27 H27C 109.5
H27A C27 H27C 109.5
H27B C27 H27C 109.5
C23 C28 H28A 109.5
C23 C28 H28B 109.5
H28A C28 H28B 109.5
C23 C28 H28C 109.5
H28A C28 H28C 109.5
H28B C28 H28C 109.5
C24 C29 H29A 109.5
C24 C29 H29B 109.5
H29A C29 H29B 109.5
C24 C29 H29C 109.5
H29A C29 H29C 109.5
H29B C29 H29C 109.5
C25 C30 H30A 109.5
C25 C30 H30B 109.5
H30A C30 H30B 109.5
C25 C30 H30C 109.5
H30A C30 H30C 109.5
H30B C30 H30C 109.5
C35 C31 C32 107.5(5)
C35 C31 C36 128.0(5)
C32 C31 C36 124.4(5)
C35 C31 Rh2 71.0(3)
C32 C31 Rh2 68.6(3)
C36 C31 Rh2 122.9(4)
C33 C32 C31 107.9(4)
C33 C32 C37 126.3(5)
C31 C32 C37 125.6(5)
C33 C32 Rh2 72.2(2)
C31 C32 Rh2 71.8(2)
C37 C32 Rh2 125.5(4)
C34 C33 C32 107.7(5)
C34 C33 C38 126.5(5)
C32 C33 C38 125.8(4)
C34 C33 Rh2 70.8(2)
C32 C33 Rh2 68.4(2)
C38 C33 Rh2 123.8(3)
C35 C34 C33 107.9(4)
C35 C34 C39 124.5(5)
C33 C34 C39 127.6(6)
C35 C34 Rh2 70.3(3)
C33 C34 Rh2 70.5(2)
C39 C34 Rh2 125.2(3)
C31 C35 C34 109.0(4)
C31 C35 C40 126.6(6)
C34 C35 C40 124.4(5)
C31 C35 Rh2 70.6(3)
C34 C35 Rh2 71.0(3)
C40 C35 Rh2 126.9(3)
C31 C36 H36A 109.5
C31 C36 H36B 109.5
H36A C36 H36B 109.5
C31 C36 H36C 109.5
H36A C36 H36C 109.5
H36B C36 H36C 109.5
C32 C37 H37A 109.5
C32 C37 H37B 109.5
H37A C37 H37B 109.5
C32 C37 H37C 109.5
H37A C37 H37C 109.5
H37B C37 H37C 109.5
C33 C38 H38A 109.5
C33 C38 H38B 109.5
H38A C38 H38B 109.5
C33 C38 H38C 109.5
H38A C38 H38C 109.5
H38B C38 H38C 109.5
C34 C39 H39A 109.5
C34 C39 H39B 109.5
H39A C39 H39B 109.5
C34 C39 H39C 109.5
H39A C39 H39C 109.5
H39B C39 H39C 109.5
C35 C40 H40A 109.5
C35 C40 H40B 109.5
H40A C40 H40B 109.5
C35 C40 H40C 109.5
H40A C40 H40C 109.5
H40B C40 H40C 109.5
C45 C41 C42 107.6(4)
C45 C41 C46 126.3(6)
C42 C41 C46 126.0(5)
C45 C41 Rh3 71.3(2)
C42 C41 Rh3 68.4(3)
C46 C41 Rh3 124.1(4)
C41 C42 C43 108.2(5)
C41 C42 C47 126.2(6)
C43 C42 C47 125.3(6)
C41 C42 Rh3 72.0(3)
C43 C42 Rh3 72.3(3)
C47 C42 Rh3 126.6(4)
C44 C43 C42 107.3(5)
C44 C43 C48 126.7(5)
C42 C43 C48 126.0(6)
C44 C43 Rh3 71.2(3)
C42 C43 Rh3 68.0(3)
C48 C43 Rh3 124.6(3)
C43 C44 C45 108.2(4)
C43 C44 C49 127.6(5)
C45 C44 C49 124.2(5)
C43 C44 Rh3 70.7(3)
C45 C44 Rh3 70.0(2)
C49 C44 Rh3 128.3(3)
C41 C45 C44 108.7(5)
C41 C45 C50 128.1(5)
C44 C45 C50 123.3(5)
C41 C45 Rh3 70.7(2)
C44 C45 Rh3 70.7(2)
C50 C45 Rh3 124.4(4)
C41 C46 H46A 109.5
C41 C46 H46B 109.5
H46A C46 H46B 109.5
C41 C46 H46C 109.5
H46A C46 H46C 109.5
H46B C46 H46C 109.5
C42 C47 H47A 109.5
C42 C47 H47B 109.5
H47A C47 H47B 109.5
C42 C47 H47C 109.5
H47A C47 H47C 109.5
H47B C47 H47C 109.5
C43 C48 H48A 109.5
C43 C48 H48B 109.5
H48A C48 H48B 109.5
C43 C48 H48C 109.5
H48A C48 H48C 109.5
H48B C48 H48C 109.5
C44 C49 H49A 109.5
C44 C49 H49B 109.5
H49A C49 H49B 109.5
C44 C49 H49C 109.5
H49A C49 H49C 109.5
H49B C49 H49C 109.5
C45 C50 H50A 109.5
C45 C50 H50B 109.5
H50A C50 H50B 109.5
C45 C50 H50C 109.5
H50A C50 H50C 109.5
H50B C50 H50C 109.5
C55 C51 C52 108.4(5)
C55 C51 C56 129.7(6)
C52 C51 C56 122.0(6)
C55 C51 Rh4 70.7(3)
C52 C51 Rh4 70.4(3)
C56 C51 Rh4 123.4(4)
C53 C52 C51 108.1(5)
C53 C52 C57 124.5(6)
C51 C52 C57 127.3(6)
C53 C52 Rh4 72.3(3)
C51 C52 Rh4 70.6(3)
C57 C52 Rh4 124.7(4)
C52 C53 C54 109.5(5)
C52 C53 C58 127.7(6)
C54 C53 C58 122.8(6)
C52 C53 Rh4 69.5(3)
C54 C53 Rh4 70.8(2)
C58 C53 Rh4 123.8(4)
C53 C54 C55 105.8(5)
C53 C54 C59 127.2(6)
C55 C54 C59 126.9(6)
C53 C54 Rh4 70.5(2)
C55 C54 Rh4 69.0(3)
C59 C54 Rh4 128.0(4)
C51 C55 C54 108.2(4)
C51 C55 C60 125.9(7)
C54 C55 C60 125.8(7)
C51 C55 Rh4 70.5(3)
C54 C55 Rh4 71.4(2)
C60 C55 Rh4 121.6(3)
C51 C56 H56A 109.5
C51 C56 H56B 109.5
H56A C56 H56B 109.5
C51 C56 H56C 109.5
H56A C56 H56C 109.5
H56B C56 H56C 109.5
C52 C57 H57A 109.5
C52 C57 H57B 109.5
H57A C57 H57B 109.5
C52 C57 H57C 109.5
H57A C57 H57C 109.5
H57B C57 H57C 109.5
C53 C58 H58A 109.5
C53 C58 H58B 109.5
H58A C58 H58B 109.5
C53 C58 H58C 109.5
H58A C58 H58C 109.5
H58B C58 H58C 109.5
C54 C59 H59A 109.5
C54 C59 H59B 109.5
H59A C59 H59B 109.5
C54 C59 H59C 109.5
H59A C59 H59C 109.5
H59B C59 H59C 109.5
C55 C60 H60A 109.5
C55 C60 H60B 109.5
H60A C60 H60B 109.5
C55 C60 H60C 109.5
H60A C60 H60C 109.5
H60B C60 H60C 109.5
N13A C96B C95B 170(3)
N11 C91 C92 176.0(18)
C91 C92 H92A 109.5
C91 C92 H92B 109.5
H92A C92 H92B 109.5
C91 C92 H92C 109.5
H92A C92 H92C 109.5
H92B C92 H92C 109.5
N12 C93 C94 178.4(11)
C93 C94 H94A 109.5
C93 C94 H94B 109.5
H94A C94 H94B 109.5
C93 C94 H94C 109.5
H94A C94 H94C 109.5
H94B C94 H94C 109.5
N13B C96A C95A 156(4)

loop_
_geom_bond_atom_site_label_1
_geom_bond_atom_site_label_2
_geom_bond_distance
Rh1 N8 2.075(3)
Rh1 N1 2.096(3)
Rh1 C22 2.110(4)
Rh1 C25 2.147(4)
Rh1 C24 2.151(4)
Rh1 C21 2.153(4)
Rh1 C23 2.155(4)
Rh1 O7 2.204(3)
Rh1 C16 2.568(4)
Rh2 N2 2.071(4)
Rh2 N3 2.096(3)
Rh2 C32 2.104(4)
Rh2 C31 2.147(5)
Rh2 C35 2.151(4)
Rh2 C33 2.156(4)
Rh2 C34 2.160(4)
Rh2 O1 2.214(2)
Rh2 C1 2.571(4)
Rh3 N4 2.075(3)
Rh3 N5 2.083(3)
Rh3 C42 2.101(5)
Rh3 C41 2.149(4)
Rh3 C45 2.157(4)
Rh3 C43 2.159(5)
Rh3 C44 2.166(4)
Rh3 O3 2.206(3)
Rh3 C6 2.570(4)
Rh4 N6 2.067(3)
Rh4 N7 2.091(3)
Rh4 C52 2.119(4)
Rh4 C51 2.122(5)
Rh4 C55 2.126(4)
Rh4 C53 2.155(4)
Rh4 C54 2.158(4)
Rh4 O5 2.201(2)
Rh4 C11 2.562(4)
Na1 O7 2.408(3)
Na1 O10B 2.415(10)
Na1 O5 2.425(3)
Na1 O3 2.427(3)
Na1 O1 2.428(3)
Na1 O9A 2.430(7)
Na1 O10A 2.475(8)
Na1 O9B 2.499(12)
Na1 N9 2.861(5)
O1 C1 1.295(4)
O2 C2 1.243(5)
O3 C6 1.301(4)
O4 C7 1.242(6)
O5 C11 1.281(5)
O6 C12 1.237(5)
O7 C16 1.297(4)
O8 C17 1.239(5)
O9A N9 1.344(11)
O9B N9 0.996(14)
O10A N9 1.137(9)
O10B N9 1.330(13)
O11 N9 1.170(7)
N1 C1 1.336(5)
N1 C4 1.387(5)
N2 C1 1.342(5)
N2 C2 1.376(5)
N3 C6 1.334(5)
N3 C9 1.382(5)
N4 C6 1.343(5)
N4 C7 1.369(5)
N5 C11 1.338(5)
N5 C14 1.378(6)
N6 C11 1.354(5)
N6 C12 1.377(5)
N7 C16 1.324(5)
N7 C19 1.388(5)
N8 C16 1.339(5)
N8 C17 1.372(5)
N13B C96A 1.04(3)
N11 C91 1.167(16)
N12 C93 1.113(10)
N13A C96B 1.19(3)
C2 C3 1.456(7)
C3 C4 1.349(6)
C3 C5 1.504(6)
C4 H4 0.9500
C5 H5A 0.9800
C5 H5B 0.9800
C5 H5C 0.9800
C7 C8 1.448(7)
C8 C9 1.344(6)
C8 C10 1.514(6)
C9 H9 0.9500
C10 H10A 0.9800
C10 H10B 0.9800
C10 H10C 0.9800
C12 C13 1.449(6)
C13 C14 1.365(6)
C13 C15 1.504(7)
C14 H14 0.9500
C15 H15A 0.9800
C15 H15B 0.9800
C15 H15C 0.9800
C17 C18 1.440(6)
C18 C19 1.359(6)
C18 C20 1.497(5)
C19 H19 0.9500
C20 H20A 0.9800
C20 H20B 0.9800
C20 H20C 0.9800
C21 C25 1.423(6)
C21 C22 1.453(6)
C21 C26 1.487(6)
C22 C23 1.442(6)
C22 C27 1.486(6)
C23 C24 1.401(6)
C23 C28 1.491(6)
C24 C25 1.451(6)
C24 C29 1.509(6)
C25 C30 1.488(6)
C26 H26A 0.9800
C26 H26B 0.9800
C26 H26C 0.9800
C27 H27A 0.9800
C27 H27B 0.9800
C27 H27C 0.9800
C28 H28A 0.9800
C28 H28B 0.9800
C28 H28C 0.9800
C29 H29A 0.9800
C29 H29B 0.9800
C29 H29C 0.9800
C30 H30A 0.9800
C30 H30B 0.9800
C30 H30C 0.9800
C31 C35 1.415(7)
C31 C32 1.441(8)
C31 C36 1.495(9)
C32 C33 1.436(8)
C32 C37 1.507(7)
C33 C34 1.430(7)
C33 C38 1.494(8)
C34 C35 1.427(8)
C34 C39 1.472(7)
C35 C40 1.495(7)
C36 H36A 0.9800
C36 H36B 0.9800
C36 H36C 0.9800
C37 H37A 0.9800
C37 H37B 0.9800
C37 H37C 0.9800
C38 H38A 0.9800
C38 H38B 0.9800
C38 H38C 0.9800
C39 H39A 0.9800
C39 H39B 0.9800
C39 H39C 0.9800
C40 H40A 0.9800
C40 H40B 0.9800
C40 H40C 0.9800
C41 C45 1.403(7)
C41 C42 1.443(8)
C41 C46 1.512(7)
C42 C43 1.447(7)
C42 C47 1.518(9)
C43 C44 1.414(7)
C43 C48 1.479(8)
C44 C45 1.452(6)
C44 C49 1.491(7)
C45 C50 1.482(8)
C46 H46A 0.9800
C46 H46B 0.9800
C46 H46C 0.9800
C47 H47A 0.9800
C47 H47B 0.9800
C47 H47C 0.9800
C48 H48A 0.9800
C48 H48B 0.9800
C48 H48C 0.9800
C49 H49A 0.9800
C49 H49B 0.9800
C49 H49C 0.9800
C50 H50A 0.9800
C50 H50B 0.9800
C50 H50C 0.9800
C51 C55 1.410(9)
C51 C52 1.415(8)
C51 C56 1.515(10)
C52 C53 1.400(8)
C52 C57 1.498(8)
C53 C54 1.427(7)
C53 C58 1.504(8)
C54 C55 1.449(8)
C54 C59 1.471(9)
C55 C60 1.489(7)
C56 H56A 0.9800
C56 H56B 0.9800
C56 H56C 0.9800
C57 H57A 0.9800
C57 H57B 0.9800
C57 H57C 0.9800
C58 H58A 0.9800
C58 H58B 0.9800
C58 H58C 0.9800
C59 H59A 0.9800
C59 H59B 0.9800
C59 H59C 0.9800
C60 H60A 0.9800
C60 H60B 0.9800
C60 H60C 0.9800
C95B C96A 0.58(4)
C95B C96B 1.498(18)
C95B C95A 1.88(4)
C96B C95A 0.67(6)
C96B C96A 1.32(2)
C91 C92 1.401(13)
C92 H92A 0.9800
C92 H92B 0.9800
C92 H92C 0.9800
C93 C94 1.467(13)
C94 H94A 0.9800
C94 H94B 0.9800
C94 H94C 0.9800
C95A C96A 1.510(19)

loop_
_geom_torsion_atom_site_label_1
_geom_torsion_atom_site_label_2
_geom_torsion_atom_site_label_3
_geom_torsion_atom_site_label_4
_geom_torsion
Na1 O9B N9 O11 171.9(9)
O9A O9B N9 O10B 62.9(17)
O11 O9B N9 O10B -174(2)
Na1 O9B N9 O10B -2(2)
O11 O9B N9 Na1 -171.9(9)
Na1 O10A N9 O11 -167.6(7)
Na1 O10A N9 O9A 9.8(11)
Na1 O10B N9 O9B 2(2)
Na1 O10B N9 O11 -170.4(11)
O9B O9A N9 O10A -76.5(14)
Na1 O9A N9 O10A -10.0(11)
Na1 O9A N9 O11 167.1(8)
Na1 O9A N9 O10B -58.6(7)
Rh2 O1 C1 N1 -176.7(4)
Na1 O1 C1 N1 -50.4(5)
Rh2 O1 C1 N2 4.3(3)
Na1 O1 C1 N2 130.6(3)
Na1 O1 C1 Rh2 126.3(3)
C4 N1 C1 O1 175.6(4)
Rh1 N1 C1 O1 -24.9(5)
C4 N1 C1 N2 -5.5(6)
Rh1 N1 C1 N2 154.0(3)
C2 N2 C1 O1 -174.9(4)
Rh2 N2 C1 O1 -4.6(4)
C2 N2 C1 N1 6.1(7)
Rh2 N2 C1 N1 176.4(4)
C2 N2 C1 Rh2 -170.3(5)
C1 N2 C2 O2 177.7(4)
Rh2 N2 C2 O2 13.1(8)
C1 N2 C2 C3 -2.1(6)
Rh2 N2 C2 C3 -166.8(4)
O2 C2 C3 C4 178.4(5)
N2 C2 C3 C4 -1.8(6)
O2 C2 C3 C5 -1.7(7)
N2 C2 C3 C5 178.1(4)
C2 C3 C4 N1 2.1(7)
C5 C3 C4 N1 -177.8(5)
C1 N1 C4 C3 1.4(6)
Rh1 N1 C4 C3 -158.8(4)
Rh3 O3 C6 N3 -178.5(3)
Na1 O3 C6 N3 -51.1(5)
Rh3 O3 C6 N4 1.1(3)
Na1 O3 C6 N4 128.4(3)
Na1 O3 C6 Rh3 127.4(3)
C9 N3 C6 O3 177.2(3)
Rh2 N3 C6 O3 -23.6(5)
C9 N3 C6 N4 -2.4(5)
Rh2 N3 C6 N4 156.8(3)
C7 N4 C6 O3 -174.3(3)
Rh3 N4 C6 O3 -1.2(3)
C7 N4 C6 N3 5.3(5)
Rh3 N4 C6 N3 178.4(3)
C7 N4 C6 Rh3 -173.1(4)
C6 N4 C7 O4 174.2(4)
Rh3 N4 C7 O4 5.2(6)
C6 N4 C7 C8 -5.1(5)
Rh3 N4 C7 C8 -174.1(3)
O4 C7 C8 C9 -176.8(4)
N4 C7 C8 C9 2.5(5)
O4 C7 C8 C10 2.6(6)
N4 C7 C8 C10 -178.2(4)
C7 C8 C9 N3 0.0(6)
C10 C8 C9 N3 -179.3(4)
C6 N3 C9 C8 -0.2(6)
Rh2 N3 C9 C8 -160.3(3)
Rh4 O5 C11 N5 -179.4(4)
Na1 O5 C11 N5 -51.2(5)
Rh4 O5 C11 N6 1.8(3)
Na1 O5 C11 N6 130.0(3)
Na1 O5 C11 Rh4 128.2(3)
C14 N5 C11 O5 176.9(4)
Rh3 N5 C11 O5 -21.8(6)
C14 N5 C11 N6 -4.5(6)
Rh3 N5 C11 N6 156.9(3)
C12 N6 C11 O5 -176.3(4)
Rh4 N6 C11 O5 -2.0(3)
C12 N6 C11 N5 4.9(6)
Rh4 N6 C11 N5 179.2(3)
C12 N6 C11 Rh4 -174.3(5)
C11 N6 C12 O6 177.7(4)
Rh4 N6 C12 O6 6.9(8)
C11 N6 C12 C13 -2.9(6)
Rh4 N6 C12 C13 -173.7(3)
O6 C12 C13 C14 -179.6(5)
N6 C12 C13 C14 1.1(6)
O6 C12 C13 C15 -2.3(8)
N6 C12 C13 C15 178.4(5)
C12 C13 C14 N5 -1.0(7)
C15 C13 C14 N5 -178.3(5)
C11 N5 C14 C13 2.6(7)
Rh3 N5 C14 C13 -159.8(4)
Rh1 O7 C16 N7 -177.7(3)
Na1 O7 C16 N7 -49.3(5)
Rh1 O7 C16 N8 2.4(3)
Na1 O7 C16 N8 130.8(3)
Na1 O7 C16 Rh1 128.4(3)
C19 N7 C16 O7 176.1(3)
Rh4 N7 C16 O7 -23.6(5)
C19 N7 C16 N8 -4.0(5)
Rh4 N7 C16 N8 156.3(3)
C17 N8 C16 O7 -178.4(3)
Rh1 N8 C16 O7 -2.5(3)
C17 N8 C16 N7 1.7(6)
Rh1 N8 C16 N7 177.5(3)
C17 N8 C16 Rh1 -175.9(4)
C16 N8 C17 O8 -177.8(4)
Rh1 N8 C17 O8 8.8(7)
C16 N8 C17 C18 1.7(6)
Rh1 N8 C17 C18 -171.7(3)
O8 C17 C18 C19 177.0(4)
N8 C17 C18 C19 -2.5(6)
O8 C17 C18 C20 -1.6(7)
N8 C17 C18 C20 178.9(4)
C17 C18 C19 N7 0.2(6)
C20 C18 C19 N7 178.7(4)
C16 N7 C19 C18 3.0(6)
Rh4 N7 C19 C18 -158.5(3)
C25 C21 C22 C23 3.8(5)
C26 C21 C22 C23 -178.4(4)
Rh1 C21 C22 C23 63.5(3)
C25 C21 C22 C27 179.2(4)
C26 C21 C22 C27 -3.0(7)
Rh1 C21 C22 C27 -121.1(4)
C25 C21 C22 Rh1 -59.7(3)
C26 C21 C22 Rh1 118.1(4)
C21 C22 C23 C24 -3.4(5)
C27 C22 C23 C24 -178.6(4)
Rh1 C22 C23 C24 59.9(3)
C21 C22 C23 C28 177.6(4)
C27 C22 C23 C28 2.4(7)
Rh1 C22 C23 C28 -119.1(4)
C21 C22 C23 Rh1 -63.4(3)
C27 C22 C23 Rh1 121.4(5)
C22 C23 C24 C25 1.8(5)
C28 C23 C24 C25 -179.3(4)
Rh1 C23 C24 C25 60.3(3)
C22 C23 C24 C29 -178.0(4)
C28 C23 C24 C29 1.0(8)
Rh1 C23 C24 C29 -119.5(5)
C22 C23 C24 Rh1 -58.5(3)
C28 C23 C24 Rh1 120.5(5)
C22 C21 C25 C24 -2.8(5)
C26 C21 C25 C24 179.5(4)
Rh1 C21 C25 C24 -61.3(3)
C22 C21 C25 C30 -179.1(4)
C26 C21 C25 C30 3.1(7)
Rh1 C21 C25 C30 122.4(5)
C22 C21 C25 Rh1 58.5(3)
C26 C21 C25 Rh1 -119.3(4)
C23 C24 C25 C21 0.6(5)
C29 C24 C25 C21 -179.6(4)
Rh1 C24 C25 C21 61.6(3)
C23 C24 C25 C30 177.0(5)
C29 C24 C25 C30 -3.2(7)
Rh1 C24 C25 C30 -122.1(5)
C23 C24 C25 Rh1 -60.9(3)
C29 C24 C25 Rh1 118.9(4)
C35 C31 C32 C33 3.1(5)
C36 C31 C32 C33 179.7(5)
Rh2 C31 C32 C33 63.6(3)
C35 C31 C32 C37 178.3(4)
C36 C31 C32 C37 -5.0(8)
Rh2 C31 C32 C37 -121.1(5)
C35 C31 C32 Rh2 -60.6(3)
C36 C31 C32 Rh2 116.0(5)
C31 C32 C33 C34 -3.1(5)
C37 C32 C33 C34 -178.3(4)
Rh2 C32 C33 C34 60.2(3)
C31 C32 C33 C38 179.8(4)
C37 C32 C33 C38 4.6(7)
Rh2 C32 C33 C38 -116.9(4)
C31 C32 C33 Rh2 -63.3(3)
C37 C32 C33 Rh2 121.4(5)
C32 C33 C34 C35 2.0(5)
C38 C33 C34 C35 179.1(4)
Rh2 C33 C34 C35 60.7(3)
C32 C33 C34 C39 -178.6(4)
C38 C33 C34 C39 -1.6(7)
Rh2 C33 C34 C39 -119.9(5)
C32 C33 C34 Rh2 -58.7(3)
C38 C33 C34 Rh2 118.4(4)
C32 C31 C35 C34 -1.8(5)
C36 C31 C35 C34 -178.3(5)
Rh2 C31 C35 C34 -60.9(3)
C32 C31 C35 C40 -178.8(4)
C36 C31 C35 C40 4.8(8)
Rh2 C31 C35 C40 122.1(5)
C32 C31 C35 Rh2 59.1(3)
C36 C31 C35 Rh2 -117.4(5)
C33 C34 C35 C31 -0.1(5)
C39 C34 C35 C31 -179.5(4)
Rh2 C34 C35 C31 60.7(3)
C33 C34 C35 C40 176.9(4)
C39 C34 C35 C40 -2.5(7)
Rh2 C34 C35 C40 -122.3(4)
C33 C34 C35 Rh2 -60.8(3)
C39 C34 C35 Rh2 119.8(4)
C45 C41 C42 C43 2.9(5)
C46 C41 C42 C43 -179.1(4)
Rh3 C41 C42 C43 63.7(3)
C45 C41 C42 C47 176.7(5)
C46 C41 C42 C47 -5.4(8)
Rh3 C41 C42 C47 -122.6(5)
C45 C41 C42 Rh3 -60.8(3)
C46 C41 C42 Rh3 117.2(5)
C41 C42 C43 C44 -2.9(5)
C47 C42 C43 C44 -176.7(5)
Rh3 C42 C43 C44 60.6(3)
C41 C42 C43 C48 179.0(5)
C47 C42 C43 C48 5.2(8)
Rh3 C42 C43 C48 -117.6(5)
C41 C42 C43 Rh3 -63.5(3)
C47 C42 C43 Rh3 122.7(5)
C42 C43 C44 C45 1.7(5)
C48 C43 C44 C45 179.9(5)
Rh3 C43 C44 C45 60.3(3)
C42 C43 C44 C49 177.5(4)
C48 C43 C44 C49 -4.4(8)
Rh3 C43 C44 C49 -124.0(5)
C42 C43 C44 Rh3 -58.6(3)
C48 C43 C44 Rh3 119.6(5)
C42 C41 C45 C44 -1.9(5)
C46 C41 C45 C44 -179.8(4)
Rh3 C41 C45 C44 -60.8(3)
C42 C41 C45 C50 178.0(5)
C46 C41 C45 C50 0.0(8)
Rh3 C41 C45 C50 119.1(5)
C42 C41 C45 Rh3 58.9(3)
C46 C41 C45 Rh3 -119.1(5)
C43 C44 C45 C41 0.1(5)
C49 C44 C45 C41 -175.8(4)
Rh3 C44 C45 C41 60.8(3)
C43 C44 C45 C50 -179.8(4)
C49 C44 C45 C50 4.3(7)
Rh3 C44 C45 C50 -119.1(5)
C43 C44 C45 Rh3 -60.7(3)
C49 C44 C45 Rh3 123.4(5)
C55 C51 C52 C53 2.1(5)
C56 C51 C52 C53 -179.3(5)
Rh4 C51 C52 C53 63.0(3)
C55 C51 C52 C57 179.7(5)
C56 C51 C52 C57 -1.7(8)
Rh4 C51 C52 C57 -119.4(5)
C55 C51 C52 Rh4 -60.8(3)
C56 C51 C52 Rh4 117.8(5)
C51 C52 C53 C54 -2.2(5)
C57 C52 C53 C54 -179.9(5)
Rh4 C52 C53 C54 59.7(3)
C51 C52 C53 C58 -179.4(5)
C57 C52 C53 C58 2.9(8)
Rh4 C52 C53 C58 -117.5(5)
C51 C52 C53 Rh4 -61.9(3)
C57 C52 C53 Rh4 120.4(5)
C52 C53 C54 C55 1.5(5)
C58 C53 C54 C55 178.8(4)
Rh4 C53 C54 C55 60.4(3)
C52 C53 C54 C59 177.6(5)
C58 C53 C54 C59 -5.1(7)
Rh4 C53 C54 C59 -123.5(5)
C52 C53 C54 Rh4 -58.9(3)
C58 C53 C54 Rh4 118.4(5)
C52 C51 C55 C54 -1.2(5)
C56 C51 C55 C54 -179.7(5)
Rh4 C51 C55 C54 -61.8(3)
C52 C51 C55 C60 176.1(4)
C56 C51 C55 C60 -2.3(8)
Rh4 C51 C55 C60 115.5(5)
C52 C51 C55 Rh4 60.6(3)
C56 C51 C55 Rh4 -117.8(6)
C53 C54 C55 C51 -0.2(5)
C59 C54 C55 C51 -176.3(5)
Rh4 C54 C55 C51 61.2(3)
C53 C54 C55 C60 -177.5(4)
C59 C54 C55 C60 6.4(8)
Rh4 C54 C55 C60 -116.1(5)
C53 C54 C55 Rh4 -61.4(3)
C59 C54 C55 Rh4 122.5(5)
